data_4505627
loop_
_publ_author_name
'Tan, Darlene Q.'
'Atherton, Amy L.'
'Smith, Austin J.'
'Soldi, Cristian'
'Hurley, Katherine A.'
'Fettinger, James C.'
'Shaw, Jared T.'

_publ_section_title
;
 Synthesis of a \g-Lactam Library via Formal Cycloaddition of Imines and
 Substituted Succinic Anhydrides.
;
_journal_issue 3
_journal_name_full 'ACS combinatorial science'
_journal_page_first 218
_journal_page_last 223
_journal_paper_doi 10.1021/co2001873
_journal_volume 14
_journal_year 2012
_chemical_formula_moiety 'C19 H17 F N2 O5'
_chemical_formula_sum 'C19 H17 F N2 O5'
_chemical_formula_weight 372.35
_chemical_name_systematic
; 
 ? 
;
_space_group_IT_number 14
_symmetry_cell_setting monoclinic
_symmetry_space_group_name_Hall '-P 2ybc'
_symmetry_space_group_name_H-M 'P 1 21/c 1'
_atom_sites_solution_hydrogens geom
_atom_sites_solution_primary direct
_atom_sites_solution_secondary difmap
_audit_creation_method SHELXL-97
_cell_angle_alpha 90.00
_cell_angle_beta 97.9160(10)
_cell_angle_gamma 90.00
_cell_formula_units_Z 4
_cell_length_a 8.3881(16)
_cell_length_b 11.532(2)
_cell_length_c 18.652(3)
_cell_measurement_reflns_used 9911
_cell_measurement_temperature 90(2)
_cell_measurement_theta_max 72.19
_cell_measurement_theta_min 2.39
_cell_volume 1787.0(5)
_computing_cell_refinement 'SAINT (7.68A) (Bruker, 2009)'
_computing_data_collection 'Apex2 (2010-11.3) (Bruker, 2010)'
_computing_data_reduction 'SAINT (7.68A) (Bruker, 2009)'
_computing_molecular_graphics 'Bruker SHELXTL'
_computing_publication_material 'Bruker SHELXTL'
_computing_structure_refinement 'SHELXL-97 (Sheldrick, 2008)'
_computing_structure_solution 'SHELXS-97 (Sheldrick, 2008)'
_diffrn_ambient_temperature 90(2)
_diffrn_measured_fraction_theta_full 0.981
_diffrn_measured_fraction_theta_max 0.981
_diffrn_measurement_device_type 'Bruker Duo APEX-II CCD'
_diffrn_measurement_method '\f and \w scans'
_diffrn_radiation_monochromator graphite
_diffrn_radiation_source 'fine-focus sealed tube'
_diffrn_radiation_type CuK\a
_diffrn_radiation_wavelength 1.54178
_diffrn_reflns_av_R_equivalents 0.0318
_diffrn_reflns_av_sigmaI/netI 0.0252
_diffrn_reflns_limit_h_max 9
_diffrn_reflns_limit_h_min -9
_diffrn_reflns_limit_k_max 13
_diffrn_reflns_limit_k_min -13
_diffrn_reflns_limit_l_max 22
_diffrn_reflns_limit_l_min -22
_diffrn_reflns_number 13503
_diffrn_reflns_theta_full 68.24
_diffrn_reflns_theta_max 68.24
_diffrn_reflns_theta_min 4.52
_exptl_absorpt_coefficient_mu 0.914
_exptl_absorpt_correction_T_max 0.8535
_exptl_absorpt_correction_T_min 0.7561
_exptl_absorpt_correction_type numerical
_exptl_absorpt_process_details 'SADABS 2008/1 (Sheldrick, 2008)'
_exptl_crystal_colour Colorless
_exptl_crystal_density_diffrn 1.384
_exptl_crystal_density_method 'not measured'
_exptl_crystal_description Block
_exptl_crystal_F_000 776
_exptl_crystal_size_max 0.32
_exptl_crystal_size_mid 0.21
_exptl_crystal_size_min 0.18
_refine_diff_density_max 0.305
_refine_diff_density_min -0.227
_refine_diff_density_rms 0.037
_refine_ls_extinction_coef 0.0052(6)
_refine_ls_extinction_expression Fc^*^=kFc[1+0.001xFc^2^\l^3^/sin(2\q)]^-1/4^
_refine_ls_extinction_method SHELXL
_refine_ls_goodness_of_fit_ref 1.061
_refine_ls_hydrogen_treatment mixed
_refine_ls_matrix_type full
_refine_ls_number_parameters 313
_refine_ls_number_reflns 3209
_refine_ls_number_restraints 0
_refine_ls_restrained_S_all 1.061
_refine_ls_R_factor_all 0.0350
_refine_ls_R_factor_gt 0.0349
_refine_ls_shift/su_max 0.001
_refine_ls_shift/su_mean 0.000
_refine_ls_structure_factor_coef Fsqd
_refine_ls_weighting_details 'calc w=1/[\s^2^(Fo^2^)+(0.0397P)^2^+0.8108P] where P=(Fo^2^+2Fc^2^)/3'
_refine_ls_weighting_scheme calc
_refine_ls_wR_factor_gt 0.0883
_refine_ls_wR_factor_ref 0.0884
_reflns_number_gt 3194
_reflns_number_total 3209
_reflns_threshold_expression >2sigma(I)
_cod_data_source_file co2001873_si_001.cif
_cod_data_source_block jf2070f
_cod_depositor_comments
;
The following automatic conversions were performed:

'_symmetry_cell_setting' value 'Monoclinic' changed to 'monoclinic'
according to /home/saulius/struct/CIF-dictionaries/cif_core.dic
dictionary named 'cif_core.dic' version 2.4.1 from
2010-06-29.

'_exptl_absorpt_correction_type' value 'Numerical'
changed to 'numerical' according to
/home/saulius/struct/CIF-dictionaries/cif_core.dic dictionary named
'cif_core.dic' version 2.4.1 from 2010-06-29.

Automatic conversion script
Id: cif_fix_values 1715 2011-07-08 13:25:40Z adriana 
;
_cod_original_cell_volume 1787.0(6)
_cod_original_sg_symbol_H-M 'P 21/c'
_cod_database_code 4505627

loop_
_symmetry_equiv_pos_as_xyz
'x, y, z'
'-x, y+1/2, -z+1/2'
'-x, -y, -z'
'x, -y-1/2, z-1/2'

loop_
_atom_site_label
_atom_site_type_symbol
_atom_site_fract_x
_atom_site_fract_y
_atom_site_fract_z
_atom_site_U_iso_or_equiv
_atom_site_adp_type
_atom_site_occupancy
_atom_site_symmetry_multiplicity
_atom_site_calc_flag
C1 C 0.63781(14) 0.24323(10) 0.98330(6) 0.0160(3) Uani 1 1 d
C2 C 0.46450(14) 0.20406(10) 0.94830(6) 0.0169(3) Uani 1 1 d
H2 H 0.4556(16) 0.1215(12) 0.9516(7) 0.013(3) Uiso 1 1 d
N2 N 0.36235(12) 0.25845(8) 0.99608(5) 0.0174(2) Uani 1 1 d
C3 C 0.43260(14) 0.34273(10) 1.03891(6) 0.0165(3) Uani 1 1 d
O3 O 0.36709(10) 0.40316(7) 1.08049(4) 0.0206(2) Uani 1 1 d
C4 C 0.60547(14) 0.35410(10) 1.02560(6) 0.0172(3) Uani 1 1 d
H4A H 0.6798(18) 0.3620(13) 1.0713(8) 0.021(4) Uiso 1 1 d
H4B H 0.6154(18) 0.4243(13) 0.9970(8) 0.022(4) Uiso 1 1 d
C5 C 0.75428(14) 0.25990(10) 0.92850(6) 0.0174(3) Uani 1 1 d
C6 C 0.78443(15) 0.16889(11) 0.88325(7) 0.0215(3) Uani 1 1 d
F6 F 0.71816(9) 0.06452(6) 0.89486(4) 0.0269(2) Uani 1 1 d
C7 C 0.87701(17) 0.17783(13) 0.82800(7) 0.0272(3) Uani 1 1 d
H7 H 0.891(2) 0.1110(15) 0.7984(9) 0.034(4) Uiso 1 1 d
C8 C 0.94887(17) 0.28313(13) 0.81705(7) 0.0286(3) Uani 1 1 d
H8 H 1.017(2) 0.2923(14) 0.7800(9) 0.032(4) Uiso 1 1 d
C9 C 0.92526(15) 0.37328(12) 0.86340(7) 0.0239(3) Uani 1 1 d
N9 N 1.00287(14) 0.48469(11) 0.85392(7) 0.0319(3) Uani 1 1 d
O9 O 1.02703(13) 0.55058(10) 0.90588(6) 0.0405(3) Uani 1 1 d
C10 C 0.83136(14) 0.36404(11) 0.91866(7) 0.0196(3) Uani 1 1 d
H10 H 0.8184(18) 0.4292(14) 0.9475(8) 0.022(4) Uiso 1 1 d
O10 O 1.03989(16) 0.50592(11) 0.79383(7) 0.0523(4) Uani 1 1 d
C11 C 0.70007(14) 0.15323(10) 1.04101(6) 0.0172(3) Uani 1 1 d
O11 O 0.61563(11) 0.08875(8) 1.06954(5) 0.0260(2) Uani 1 1 d
C12 C 0.92446(18) 0.08901(14) 1.11978(8) 0.0325(3) Uani 1 1 d
H12A H 0.868(2) 0.1053(15) 1.1604(10) 0.036(4) Uiso 1 1 d
H12B H 1.037(2) 0.1105(16) 1.1309(10) 0.044(5) Uiso 1 1 d
H12C H 0.912(3) 0.0051(19) 1.1087(11) 0.054(6) Uiso 1 1 d
O12 O 0.85895(11) 0.16111(8) 1.05912(5) 0.0247(2) Uani 1 1 d
C13 C 0.41871(14) 0.23872(11) 0.86950(6) 0.0188(3) Uani 1 1 d
C14 C 0.41460(16) 0.35458(11) 0.84786(7) 0.0234(3) Uani 1 1 d
H14 H 0.436(2) 0.4156(15) 0.8829(9) 0.030(4) Uiso 1 1 d
C15 C 0.38390(16) 0.38309(12) 0.77488(7) 0.0276(3) Uani 1 1 d
H15 H 0.383(2) 0.4629(15) 0.7614(9) 0.033(4) Uiso 1 1 d
C16 C 0.35519(17) 0.29662(13) 0.72307(7) 0.0293(3) Uani 1 1 d
H16 H 0.335(2) 0.3148(15) 0.6728(10) 0.034(4) Uiso 1 1 d
C17 C 0.35436(17) 0.18141(13) 0.74415(7) 0.0279(3) Uani 1 1 d
H17 H 0.334(2) 0.1206(16) 0.7081(10) 0.037(4) Uiso 1 1 d
C18 C 0.38621(15) 0.15261(11) 0.81717(7) 0.0226(3) Uani 1 1 d
H18 H 0.3871(18) 0.0729(14) 0.8323(8) 0.024(4) Uiso 1 1 d
C19 C 0.19868(15) 0.21928(12) 0.99765(7) 0.0226(3) Uani 1 1 d
H19A H 0.1997(19) 0.1408(15) 1.0171(8) 0.028(4) Uiso 1 1 d
H19B H 0.141(2) 0.2186(14) 0.9493(9) 0.028(4) Uiso 1 1 d
H19C H 0.146(2) 0.2738(14) 1.0283(9) 0.030(4) Uiso 1 1 d

loop_
_atom_site_aniso_label
_atom_site_aniso_U_11
_atom_site_aniso_U_22
_atom_site_aniso_U_33
_atom_site_aniso_U_23
_atom_site_aniso_U_13
_atom_site_aniso_U_12
C1 0.0167(6) 0.0142(5) 0.0170(6) -0.0002(4) 0.0024(4) -0.0001(4)
C2 0.0170(6) 0.0147(6) 0.0191(6) -0.0009(4) 0.0022(4) -0.0003(4)
N2 0.0157(5) 0.0189(5) 0.0180(5) 0.0007(4) 0.0037(4) -0.0008(4)
C3 0.0195(6) 0.0147(6) 0.0156(5) 0.0048(4) 0.0030(4) 0.0013(4)
O3 0.0232(5) 0.0193(4) 0.0209(4) 0.0005(3) 0.0082(3) 0.0030(3)
C4 0.0184(6) 0.0148(6) 0.0191(6) -0.0006(5) 0.0045(5) -0.0006(4)
C5 0.0154(6) 0.0205(6) 0.0159(5) 0.0016(4) 0.0009(4) 0.0037(4)
C6 0.0194(6) 0.0229(6) 0.0212(6) -0.0010(5) -0.0006(5) 0.0044(5)
F6 0.0286(4) 0.0196(4) 0.0325(4) -0.0074(3) 0.0045(3) 0.0020(3)
C7 0.0268(7) 0.0352(7) 0.0194(6) -0.0038(5) 0.0028(5) 0.0110(6)
C8 0.0243(7) 0.0445(8) 0.0181(6) 0.0078(6) 0.0071(5) 0.0125(6)
C9 0.0195(6) 0.0292(7) 0.0234(6) 0.0106(5) 0.0046(5) 0.0051(5)
N9 0.0233(6) 0.0358(7) 0.0388(7) 0.0170(6) 0.0122(5) 0.0047(5)
O9 0.0328(6) 0.0365(6) 0.0532(7) 0.0096(5) 0.0092(5) -0.0117(5)
C10 0.0182(6) 0.0207(6) 0.0200(6) 0.0032(5) 0.0029(5) 0.0039(5)
O10 0.0586(8) 0.0542(7) 0.0514(7) 0.0302(6) 0.0331(6) 0.0076(6)
C11 0.0200(6) 0.0148(6) 0.0166(5) -0.0030(4) 0.0019(4) 0.0006(4)
O11 0.0262(5) 0.0234(5) 0.0269(5) 0.0080(4) -0.0012(4) -0.0057(4)
C12 0.0268(8) 0.0398(9) 0.0285(8) 0.0136(6) -0.0045(6) 0.0030(6)
O12 0.0187(5) 0.0297(5) 0.0248(5) 0.0088(4) 0.0001(3) 0.0021(4)
C13 0.0154(6) 0.0216(6) 0.0195(6) -0.0002(5) 0.0025(4) 0.0003(4)
C14 0.0236(7) 0.0224(6) 0.0232(6) 0.0004(5) 0.0000(5) 0.0008(5)
C15 0.0265(7) 0.0284(7) 0.0271(7) 0.0079(6) 0.0012(5) 0.0021(5)
C16 0.0258(7) 0.0432(8) 0.0184(6) 0.0050(6) 0.0014(5) 0.0035(6)
C17 0.0271(7) 0.0354(8) 0.0208(6) -0.0055(6) 0.0017(5) 0.0018(6)
C18 0.0209(6) 0.0240(7) 0.0224(6) -0.0021(5) 0.0018(5) 0.0004(5)
C19 0.0173(6) 0.0258(7) 0.0248(7) 0.0016(5) 0.0030(5) -0.0023(5)

loop_
_atom_type_symbol
_atom_type_description
_atom_type_scat_dispersion_real
_atom_type_scat_dispersion_imag
_atom_type_scat_source
C C 0.0181 0.0091 'International Tables Vol C Tables 4.2.6.8 and 6.1.1.4'
H H 0.0000 0.0000 'International Tables Vol C Tables 4.2.6.8 and 6.1.1.4'
N N 0.0311 0.0180 'International Tables Vol C Tables 4.2.6.8 and 6.1.1.4'
O O 0.0492 0.0322 'International Tables Vol C Tables 4.2.6.8 and 6.1.1.4'
F F 0.0727 0.0534 'International Tables Vol C Tables 4.2.6.8 and 6.1.1.4'

loop_
_geom_angle_atom_site_label_1
_geom_angle_atom_site_label_2
_geom_angle_atom_site_label_3
_geom_angle
C5 C1 C11 111.66(9)
C5 C1 C4 114.37(10)
C11 C1 C4 105.56(9)
C5 C1 C2 113.54(9)
C11 C1 C2 107.59(9)
C4 C1 C2 103.40(9)
N2 C2 C13 112.68(10)
N2 C2 C1 102.10(9)
C13 C2 C1 114.89(10)
N2 C2 H2 109.3(8)
C13 C2 H2 108.1(8)
C1 C2 H2 109.5(8)
C3 N2 C19 123.59(10)
C3 N2 C2 115.34(10)
C19 N2 C2 121.04(10)
O3 C3 N2 126.11(11)
O3 C3 C4 125.32(11)
N2 C3 C4 108.54(10)
C3 C4 C1 104.60(9)
C3 C4 H4A 111.9(9)
C1 C4 H4A 112.5(9)
C3 C4 H4B 108.5(9)
C1 C4 H4B 111.8(9)
H4A C4 H4B 107.6(12)
C10 C5 C6 116.46(11)
C10 C5 C1 123.54(11)
C6 C5 C1 119.98(11)
F6 C6 C7 118.16(11)
F6 C6 C5 117.39(11)
C7 C6 C5 124.46(12)
C6 C7 C8 118.57(12)
C6 C7 H7 119.6(10)
C8 C7 H7 121.8(10)
C7 C8 C9 117.69(12)
C7 C8 H8 121.1(10)
C9 C8 H8 121.1(10)
C8 C9 C10 123.52(13)
C8 C9 N9 118.71(12)
C10 C9 N9 117.77(12)
O9 N9 O10 124.24(13)
O9 N9 C9 118.48(11)
O10 N9 C9 117.28(14)
C9 C10 C5 119.21(12)
C9 C10 H10 119.2(9)
C5 C10 H10 121.6(9)
O11 C11 O12 124.09(11)
O11 C11 C1 124.42(11)
O12 C11 C1 111.33(10)
O12 C12 H12A 109.1(11)
O12 C12 H12B 105.9(11)
H12A C12 H12B 110.5(15)
O12 C12 H12C 112.3(12)
H12A C12 H12C 107.7(16)
H12B C12 H12C 111.4(17)
C11 O12 C12 114.66(10)
C18 C13 C14 119.04(11)
C18 C13 C2 119.27(11)
C14 C13 C2 121.63(11)
C15 C14 C13 120.27(12)
C15 C14 H14 119.0(10)
C13 C14 H14 120.7(10)
C16 C15 C14 120.24(13)
C16 C15 H15 121.1(10)
C14 C15 H15 118.7(10)
C17 C16 C15 119.93(12)
C17 C16 H16 118.9(10)
C15 C16 H16 121.2(10)
C16 C17 C18 119.92(13)
C16 C17 H17 120.3(10)
C18 C17 H17 119.8(10)
C17 C18 C13 120.56(13)
C17 C18 H18 120.5(9)
C13 C18 H18 118.9(9)
N2 C19 H19A 109.7(9)
N2 C19 H19B 109.8(10)
H19A C19 H19B 108.5(13)
N2 C19 H19C 108.4(10)
H19A C19 H19C 110.8(13)
H19B C19 H19C 109.6(13)

loop_
_geom_bond_atom_site_label_1
_geom_bond_atom_site_label_2
_geom_bond_distance
C1 C5 1.5204(16)
C1 C11 1.5341(16)
C1 C4 1.5459(16)
C1 C2 1.5755(16)
C2 N2 1.4600(15)
C2 C13 1.5206(16)
C2 H2 0.957(14)
N2 C3 1.3418(16)
N2 C19 1.4494(16)
C3 O3 1.2274(15)
C3 C4 1.5102(17)
C4 H4A 0.989(15)
C4 H4B 0.979(16)
C5 C10 1.3879(18)
C5 C6 1.3915(17)
C6 F6 1.3556(15)
C6 C7 1.3769(19)
C7 C8 1.383(2)
C7 H7 0.964(18)
C8 C9 1.384(2)
C8 H8 0.961(18)
C9 C10 1.3848(17)
C9 N9 1.4620(18)
N9 O9 1.2262(17)
N9 O10 1.2281(17)
C10 H10 0.939(16)
C11 O11 1.2007(15)
C11 O12 1.3321(15)
C12 O12 1.4498(16)
C12 H12A 0.965(18)
C12 H12B 0.97(2)
C12 H12C 0.99(2)
C13 C18 1.3928(18)
C13 C14 1.3947(18)
C14 C15 1.3896(19)
C14 H14 0.960(17)
C15 C16 1.386(2)
C15 H15 0.953(18)
C16 C17 1.386(2)
C16 H16 0.952(18)
C17 C18 1.3915(19)
C17 H17 0.970(18)
C18 H18 0.961(16)
C19 H19A 0.974(17)
C19 H19B 0.963(17)
C19 H19C 0.996(17)

loop_
_geom_torsion_atom_site_label_1
_geom_torsion_atom_site_label_2
_geom_torsion_atom_site_label_3
_geom_torsion_atom_site_label_4
_geom_torsion
C5 C1 C2 N2 -147.70(9)
C11 C1 C2 N2 88.20(10)
C4 C1 C2 N2 -23.19(11)
C5 C1 C2 C13 -25.41(14)
C11 C1 C2 C13 -149.51(10)
C4 C1 C2 C13 99.10(11)
C13 C2 N2 C3 -107.57(11)
C1 C2 N2 C3 16.22(12)
C13 C2 N2 C19 74.51(14)
C1 C2 N2 C19 -161.70(10)
C19 N2 C3 O3 -5.72(18)
C2 N2 C3 O3 176.42(11)
C19 N2 C3 C4 176.24(10)
C2 N2 C3 C4 -1.62(13)
O3 C3 C4 C1 167.76(11)
N2 C3 C4 C1 -14.18(12)
C5 C1 C4 C3 146.84(10)
C11 C1 C4 C3 -90.01(11)
C2 C1 C4 C3 22.87(11)
C11 C1 C5 C10 -117.22(12)
C4 C1 C5 C10 2.57(16)
C2 C1 C5 C10 120.92(12)
C11 C1 C5 C6 64.87(14)
C4 C1 C5 C6 -175.35(11)
C2 C1 C5 C6 -56.99(14)
C10 C5 C6 F6 176.09(10)
C1 C5 C6 F6 -5.85(16)
C10 C5 C6 C7 -3.68(18)
C1 C5 C6 C7 174.37(11)
F6 C6 C7 C8 -178.20(11)
C5 C6 C7 C8 1.6(2)
C6 C7 C8 C9 1.02(19)
C7 C8 C9 C10 -1.4(2)
C7 C8 C9 N9 178.67(12)
C8 C9 N9 O9 -156.70(12)
C10 C9 N9 O9 23.39(17)
C8 C9 N9 O10 23.22(18)
C10 C9 N9 O10 -156.69(13)
C8 C9 C10 C5 -0.76(19)
N9 C9 C10 C5 179.15(11)
C6 C5 C10 C9 3.15(17)
C1 C5 C10 C9 -174.83(11)
C5 C1 C11 O11 -146.68(12)
C4 C1 C11 O11 88.46(13)
C2 C1 C11 O11 -21.46(15)
C5 C1 C11 O12 37.64(13)
C4 C1 C11 O12 -87.21(11)
C2 C1 C11 O12 162.87(9)
O11 C11 O12 C12 -3.09(18)
C1 C11 O12 C12 172.60(11)
N2 C2 C13 C18 -125.79(12)
C1 C2 C13 C18 117.82(12)
N2 C2 C13 C14 56.79(15)
C1 C2 C13 C14 -59.60(15)
C18 C13 C14 C15 -2.18(19)
C2 C13 C14 C15 175.25(12)
C13 C14 C15 C16 0.8(2)
C14 C15 C16 C17 1.1(2)
C15 C16 C17 C18 -1.6(2)
C16 C17 C18 C13 0.1(2)
C14 C13 C18 C17 1.72(19)
C2 C13 C18 C17 -175.76(12)
